data_2106233
loop_
_publ_author_name
'Alcock, N.W.'
'Roberts, M.M.'
'Chakravorti, M.C.'

_publ_section_title
;
 Structure of Potassium
 catena-di-mue-fluoro-difluorotetraoxodi-mue-sulfato- diuranate(VI)
 hydrate
;
_journal_name_full 'Acta Crystallographica B (24,1968-38,1982)'
_journal_page_first 687
_journal_page_last 690
_journal_volume 36
_journal_year 1980
_chemical_formula_sum 'F2 H2 K2 O7 S U'
_chemical_name_systematic 'K2 (U F2 O2) (S O4) H2 O'
_space_group_IT_number 14
_symmetry_space_group_name_Hall '-P 2ybc'
_symmetry_space_group_name_H-M 'P 1 21/c 1'
_cell_angle_alpha 90
_cell_angle_beta 101.6
_cell_angle_gamma 90
_cell_formula_units_Z 4
_cell_length_a 9.2634
_cell_length_b 8.6722
_cell_length_c 11.0195
_cell_volume 867.160
_citation_journal_id_ASTM ACBCAR
_cod_data_source_file Alcock_ACBCAR_1980_883.cif
_cod_data_source_block H2F2K2O7S1U1
_cod_original_cell_volume 867.1603
_cod_original_formula_sum 'H2 F2 K2 O7 S1 U1'
_cod_database_code 2106233

loop_
_symmetry_equiv_pos_as_xyz
x,y,z
-x,y+1/2,-z+1/2
-x,-y,-z
x,-y-1/2,z-1/2

loop_
_atom_site_label
_atom_site_type_symbol
_atom_site_fract_x
_atom_site_fract_y
_atom_site_fract_z
_atom_site_occupancy
_atom_site_U_iso_or_equiv
U1 U+6 0.19205 0.1052 0.01151 1 0.0
O2 O-2 0.1505 0.1586 -0.1473 1 0.0
K1 K+1 0.417 0.4738 0.1958 1 0.0
O7 O-2 0.8444 0.1815 0.2924 1 0.0
O6 O-2 0.4546 -0.2234 0.1285 1 0.0
K2 K+1 -0.0708 0.4616 0.1458 1 0.0
O1 O-2 0.2321 0.0459 0.1684 1 0.0
S1 S+6 0.4296 -0.2247 -0.0058 1 0.0
F2 F-1 0.1551 0.3481 0.0553 1 0.0
O4 O-2 0.3538 -0.363 -0.0584 1 0.0
O5 O-2 0.5718 -0.2151 -0.0488 1 0.0
F1 F-1 -0.056 0.125 0.0287 1 0.0
O3 O-2 0.3438 -0.0864 -0.0583 1 0.0
